data_2101844
loop_
_publ_author_name
'Ponten, Margareta Elding'
'Stenberg, Lars'
'Lidin, Sven'
'Madariaga, Gotzon'
'Perez-Mato, Juan-Manuel'

_publ_contact_author
; Prof. Sven Lidin
  Inorganic chemistry
  Arrhenius Laboratory
  Stockholm University
  106 91 Stockholm
  Sweden
;
_publ_contact_author_email sven@inorg.su.se
_publ_section_title
;
 Structure of Mn~8~Sn~5~
;
_journal_date_accepted 97-01-17
_journal_date_recd_electronic 96-10-11
_journal_issue 3
_journal_name_full 'Acta Crystallographica Section B'
_journal_page_first 364
_journal_page_last 372
_journal_paper_category FA
_journal_paper_doi 10.1107/S0108768197000682
_journal_volume 53
_journal_year 1997
_chemical_formula_sum 'Mn8 Sn5'
_chemical_formula_weight 1032.96
_chemical_name_systematic
;
 ?
;
_space_group_IT_number 62
_symmetry_cell_setting orthorhombic
_symmetry_space_group_name_Hall '-P 2c 2ab'
_symmetry_space_group_name_H-M 'P b n m'
_audit_creation_method SHELXL
_cell_angle_alpha 90.00
_cell_angle_beta 90.00
_cell_angle_gamma 90.00
_cell_formula_units_Z 4
_cell_length_a 21.9114(4)
_cell_length_b 7.6003(5)
_cell_length_c 5.5247(5)
_cell_measurement_reflns_used 20
_cell_measurement_temperature 293(2)
_cell_measurement_theta_max 23.5
_cell_measurement_theta_min 6.5
_cell_volume 920.05(10)
_computing_structure_refinement 'SHELXL-93 (Sheldrick, 1993)'
_computing_structure_solution 'SHELXS-86 (Sheldrick, 1990)'
_diffrn_ambient_temperature 293(2)
_diffrn_measurement_device 'Enraf Nonius CAD-4'
_diffrn_measurement_method \w--2\q
_diffrn_radiation_monochromator graphite
_diffrn_radiation_source 'fine-focus sealed tube'
_diffrn_radiation_type MoK\a
_diffrn_radiation_wavelength 0.70926
_diffrn_reflns_av_R_equivalents 0.0940
_diffrn_reflns_av_sigmaI/netI 0.0481
_diffrn_reflns_limit_h_max 12
_diffrn_reflns_limit_h_min -12
_diffrn_reflns_limit_k_max 8
_diffrn_reflns_limit_k_min -8
_diffrn_reflns_limit_l_max 35
_diffrn_reflns_limit_l_min -35
_diffrn_reflns_number 16103
_diffrn_reflns_theta_max 34.84
_diffrn_reflns_theta_min 5.35
_diffrn_standards_decay_% 1.9
_diffrn_standards_interval_time 60
_diffrn_standards_number 3
_exptl_absorpt_coefficient_mu 23.5
_exptl_absorpt_correction_T_max 0.8242
_exptl_absorpt_correction_T_min 0.5515
_exptl_absorpt_correction_type 'Analytical from shape'
_exptl_crystal_colour 'grey metallic'
_exptl_crystal_density_diffrn 7.46
_exptl_crystal_description fragment
_exptl_crystal_F_000 1800
_exptl_crystal_size_max 0.05
_exptl_crystal_size_mid 0.03
_exptl_crystal_size_min 0.015
_refine_diff_density_max 5.222
_refine_diff_density_min -2.524
_refine_ls_extinction_method none
_refine_ls_goodness_of_fit_all 1.63
_refine_ls_goodness_of_fit_obs 1.63
_refine_ls_matrix_type full
_refine_ls_number_parameters 25
_refine_ls_number_reflns 400
_refine_ls_number_restraints 0
_refine_ls_restrained_S_all 1.63
_refine_ls_restrained_S_obs 1.63
_refine_ls_R_factor_all 0.046
_refine_ls_R_factor_obs 0.046
_refine_ls_shift/esd_max 4.717
_refine_ls_shift/esd_mean 1.730
_refine_ls_structure_factor_coef Fsqd
_refine_ls_weighting_details 'w = 1/[\s^2^(Fo^2^) + (0.0555P)^2^], where P=(Fo^2^+2Fc^2^)/3'
_refine_ls_weighting_scheme calc
_refine_ls_wR_factor_all 0.121
_refine_ls_wR_factor_obs 0.121
_reflns_number_observed 400
_reflns_number_total 2359
_reflns_observed_criterion >2sigma(I)
_cod_data_source_file ab0366.cif
_cod_data_source_block mnsn
_cod_depositor_comments
;
The following automatic conversions were performed:

'_refine_ls_weighting_scheme' value 'w = 1/[\s^2^(Fo^2^) +
(0.0555P)^2^], where P=(Fo^2^+2Fc^2^)/3' was changed to 'calc'. New
tag '_refine_ls_weighting_details' was created. The value of the new
tag was set to 'w = 1/[\s^2^(Fo^2^) + (0.0555P)^2^], where
P=(Fo^2^+2Fc^2^)/3'.

Automatic conversion script
Id: cif_fix_values 3143 2015-03-26 13:38:13Z robertas 
;
_cod_database_code 2101844

loop_
_symmetry_equiv_pos_as_xyz
'x, y, z'
'x+1/2, -y+1/2, -z'
'-x, -y, z+1/2'
'-x+1/2, y+1/2, -z+1/2'
'-x, -y, -z'
'-x-1/2, y-1/2, z'
'x, y, -z-1/2'
'x-1/2, -y-1/2, z-1/2'

loop_
_atom_site_label
_atom_site_fract_x
_atom_site_fract_y
_atom_site_fract_z
_atom_site_U_iso_or_equiv
_atom_site_thermal_displace_type
_atom_site_calc_flag
_atom_site_refinement_flags
_atom_site_occupancy
_atom_site_type_symbol
Mn1 0.0000 0.0000 0.0000 0.0081(4) Uiso d S 1 Mn
Mn2 0.203(2) -0.0180(10) -0.005(3) 0.0081(4) Uiso d . 1 Mn
Mn3 0.402(3) 0.0200(10) 0.000(2) 0.0081(4) Uiso d . 1 Mn
MnA 0.0010(10) 0.335(2) 0.2500 0.0081(4) Uiso d S 1 Mn
MnB 0.3970(10) 0.3420(10) 0.2500 0.0081(4) Uiso d S 1 Mn
MnC 0.7970(10) 0.341(3) 0.2500 0.0081(4) Uiso d S 1 Mn
Sn1 0.0151(2) 0.3068(6) 0.7500 0.0069(3) Uiso d S 1 Sn
Sn2 0.1914(2) 0.3217(6) 0.7500 0.0069(3) Uiso d S 1 Sn
Sn3 0.3986(4) 0.3717(3) 0.7500 0.0069(3) Uiso d S 1 Sn
Sn4 0.6164(2) 0.3047(5) 0.7500 0.0069(3) Uiso d S 1 Sn
Sn5 0.7949(2) 0.3451(5) 0.7500 0.0069(3) Uiso d S 1 Sn

loop_
_atom_type_symbol
_atom_type_description
_atom_type_scat_dispersion_real
_atom_type_scat_dispersion_imag
_atom_type_scat_source
Mn Mn 0.3368 0.7283 'International Tables Vol C Tables 4.2.6.8 and 6.1.1.4'
Sn Sn -0.6537 1.4246 'International Tables Vol C Tables 4.2.6.8 and 6.1.1.4'

loop_
_geom_angle_atom_site_label_1
_geom_angle_atom_site_label_2
_geom_angle_atom_site_label_3
_geom_angle_site_symmetry_1
_geom_angle_site_symmetry_3
_geom_angle
Sn1 Mn1 Sn1 5_565 1_545 180.0
Sn1 Mn1 Mn1 5_565 3 59.50(10)
Sn1 Mn1 Mn1 1_545 3 120.50(10)
Sn1 Mn1 Mn1 5_565 3_545 120.50(10)
Sn1 Mn1 Mn1 1_545 3_545 59.50(10)
Mn1 Mn1 Mn1 3 3_545 180.0
Sn1 Mn1 Sn3 5_565 2_564 87.1(2)
Sn1 Mn1 Sn3 1_545 2_564 92.9(2)
Mn1 Mn1 Sn3 3 2_564 60.30(12)
Mn1 Mn1 Sn3 3_545 2_564 119.70(12)
Sn1 Mn1 Sn3 5_565 6_546 92.9(2)
Sn1 Mn1 Sn3 1_545 6_546 87.1(2)
Mn1 Mn1 Sn3 3 6_546 119.70(12)
Mn1 Mn1 Sn3 3_545 6_546 60.30(12)
Sn3 Mn1 Sn3 2_564 6_546 180.0
Sn1 Mn1 Mn11 5_565 . 120.54(15)
Sn1 Mn1 Mn11 1_545 . 59.46(15)
Mn1 Mn1 Mn11 3 . 61.51(11)
Mn1 Mn1 Mn11 3_545 . 118.49(11)
Sn3 Mn1 Mn11 2_564 . 57.4(4)
Sn3 Mn1 Mn11 6_546 . 122.6(4)
Sn1 Mn1 Mn11 5_565 5 59.46(15)
Sn1 Mn1 Mn11 1_545 5 120.54(15)
Mn1 Mn1 Mn11 3 5 118.49(11)
Mn1 Mn1 Mn11 3_545 5 61.51(11)
Sn3 Mn1 Mn11 2_564 5 122.6(4)
Sn3 Mn1 Mn11 6_546 5 57.4(4)
Mn11 Mn1 Mn11 . 5 180.0
Sn1 Mn1 Mn13 5_565 6_556 60.1(4)
Sn1 Mn1 Mn13 1_545 6_556 119.9(4)
Mn1 Mn1 Mn13 3 6_556 61.7(2)
Mn1 Mn1 Mn13 3_545 6_556 118.3(2)
Sn3 Mn1 Mn13 2_564 6_556 121.8(2)
Sn3 Mn1 Mn13 6_546 6_556 58.2(2)
Mn11 Mn1 Mn13 . 6_556 97.7(4)
Mn11 Mn1 Mn13 5 6_556 82.3(4)
Sn1 Mn1 Mn13 5_565 2_554 119.9(4)
Sn1 Mn1 Mn13 1_545 2_554 60.1(4)
Mn1 Mn1 Mn13 3 2_554 118.3(2)
Mn1 Mn1 Mn13 3_545 2_554 61.7(2)
Sn3 Mn1 Mn13 2_564 2_554 58.2(2)
Sn3 Mn1 Mn13 6_546 2_554 121.8(2)
Mn11 Mn1 Mn13 . 2_554 82.3(4)
Mn11 Mn1 Mn13 5 2_554 97.7(4)
Mn13 Mn1 Mn13 6_556 2_554 180.0
Sn1 Mn1 Sn4 5_565 2_564 105.7(2)
Sn1 Mn1 Sn4 1_545 2_564 74.3(2)
Mn1 Mn1 Sn4 3 2_564 64.94(6)
Mn1 Mn1 Sn4 3_545 2_564 115.06(6)
Sn3 Mn1 Sn4 2_564 2_564 104.6(2)
Sn3 Mn1 Sn4 6_546 2_564 75.4(2)
Mn11 Mn1 Sn4 . 2_564 52.6(4)
Mn11 Mn1 Sn4 5 2_564 127.4(4)
Mn13 Mn1 Sn4 6_556 2_564 51.7(3)
Mn13 Mn1 Sn4 2_554 2_564 128.3(3)
Sn1 Mn1 Sn4 5_565 6_546 74.3(2)
Sn1 Mn1 Sn4 1_545 6_546 105.7(2)
Mn1 Mn1 Sn4 3 6_546 115.06(6)
Mn1 Mn1 Sn4 3_545 6_546 64.94(6)
Sn3 Mn1 Sn4 2_564 6_546 75.4(2)
Sn3 Mn1 Sn4 6_546 6_546 104.6(2)
Mn11 Mn1 Sn4 . 6_546 127.4(4)
Mn11 Mn1 Sn4 5 6_546 52.6(4)
Mn13 Mn1 Sn4 6_556 6_546 128.3(3)
Mn13 Mn1 Sn4 2_554 6_546 51.7(3)
Sn4 Mn1 Sn4 2_564 6_546 180.0
Mn2 Mn2 Mn15 7 2_554 61.0(5)
Mn2 Mn2 Sn3 7 6_546 60.5(5)
Mn15 Mn2 Sn3 2_554 6_546 120.3(8)
Mn2 Mn2 Sn5 7 2_564 120.5(4)
Mn15 Mn2 Sn5 2_554 2_564 59.5(5)
Sn3 Mn2 Sn5 6_546 2_564 169.1(7)
Mn2 Mn2 Sn5 7 5_566 119.4(4)
Mn15 Mn2 Sn5 2_554 5_566 130.3(7)
Sn3 Mn2 Sn5 6_546 5_566 89.1(5)
Sn5 Mn2 Sn5 2_564 5_566 98.8(7)
Mn2 Mn2 Mn2 7 7_565 180.(2)
Mn15 Mn2 Mn2 2_554 7_565 119.0(5)
Sn3 Mn2 Mn2 6_546 7_565 119.5(5)
Sn5 Mn2 Mn2 2_564 7_565 59.5(4)
Sn5 Mn2 Mn2 5_566 7_565 60.6(4)
Mn2 Mn2 Mn13 7 6_556 119.8(5)
Mn15 Mn2 Mn13 2_554 6_556 173.8(8)
Sn3 Mn2 Mn13 6_546 6_556 59.6(4)
Sn5 Mn2 Mn13 2_564 6_556 119.3(8)
Sn5 Mn2 Mn13 5_566 6_556 55.4(6)
Mn2 Mn2 Mn13 7_565 6_556 60.2(5)
Mn2 Mn2 Mn15 7 5_556 61.1(5)
Mn15 Mn2 Mn15 2_554 5_556 100.9(6)
Sn3 Mn2 Mn15 6_546 5_556 59.3(6)
Sn5 Mn2 Mn15 2_564 5_556 131.4(8)
Sn5 Mn2 Mn15 5_566 5_556 58.3(4)
Mn2 Mn2 Mn15 7_565 5_556 118.9(5)
Mn13 Mn2 Mn15 6_556 5_556 84.4(7)
Mn2 Mn2 Sn2 7 1_545 62.3(4)
Mn15 Mn2 Sn2 2_554 1_545 54.5(6)
Sn3 Mn2 Sn2 6_546 1_545 88.1(6)
Sn5 Mn2 Sn2 2_564 1_545 83.4(5)
Sn5 Mn2 Sn2 5_566 1_545 175.1(8)
Mn2 Mn2 Sn2 7_565 1_545 117.7(4)
Mn13 Mn2 Sn2 6_556 1_545 119.7(6)
Mn15 Mn2 Sn2 5_556 1_545 123.1(8)
Mn2 Mn2 Sn4 7 2_564 119.3(4)
Mn15 Mn2 Sn4 2_554 2_564 117.0(7)
Sn3 Mn2 Sn4 6_546 2_564 82.6(5)
Sn5 Mn2 Sn4 2_564 2_564 88.0(6)
Sn5 Mn2 Sn4 5_566 2_564 104.9(7)
Mn2 Mn2 Sn4 7_565 2_564 60.7(4)
Mn13 Mn2 Sn4 6_556 2_564 56.8(4)
Mn15 Mn2 Sn4 5_556 2_564 136.6(8)
Sn2 Mn2 Sn4 1_545 2_564 70.7(4)
Mn2 Mn2 Sn2 7 6_546 62.5(4)
Mn15 Mn2 Sn2 2_554 6_546 53.4(5)
Sn3 Mn2 Sn2 6_546 6_546 106.4(7)
Sn5 Mn2 Sn2 2_564 6_546 82.3(5)
Sn5 Mn2 Sn2 5_566 6_546 81.6(5)
Mn2 Mn2 Sn2 7_565 6_546 117.5(4)
Mn13 Mn2 Sn2 6_556 6_546 132.9(7)
Mn15 Mn2 Sn2 5_556 6_546 54.2(6)
Sn2 Mn2 Sn2 1_545 6_546 103.0(6)
Sn4 Mn2 Sn2 2_564 6_546 169.1(7)
Mn3 Mn3 Mn13 7 . 119.3(3)
Mn3 Mn3 Mn3 7 7_565 180.(3)
Mn13 Mn3 Mn3 . 7_565 60.7(3)
Mn3 Mn3 Mn15 7 2_554 61.2(5)
Mn13 Mn3 Mn15 . 2_554 83.3(8)
Mn3 Mn3 Mn15 7_565 2_554 118.8(5)
Mn3 Mn3 Sn1 7 6_546 60.5(4)
Mn13 Mn3 Sn1 . 6_546 140.4(13)
Mn3 Mn3 Sn1 7_565 6_546 119.5(4)
Mn15 Mn3 Sn1 2_554 6_546 119.5(6)
Mn3 Mn3 Sn4 7 5_566 118.9(3)
Mn13 Mn3 Sn4 . 5_566 120.7(6)
Mn3 Mn3 Sn4 7_565 5_566 61.1(3)
Mn15 Mn3 Sn4 2_554 5_566 116.2(11)
Sn1 Mn3 Sn4 6_546 5_566 80.0(4)
Mn3 Mn3 Mn11 7 2 60.4(5)
Mn13 Mn3 Mn11 . 2 85.9(7)
Mn3 Mn3 Mn11 7_565 2 119.6(5)
Mn15 Mn3 Mn11 2_554 2 103.5(6)
Sn1 Mn3 Mn11 6_546 2 58.8(7)
Sn4 Mn3 Mn11 5_566 2 133.3(11)
Mn3 Mn3 Sn2 7 6_546 61.2(4)
Mn13 Mn3 Sn2 . 6_546 131.5(12)
Mn3 Mn3 Sn2 7_565 6_546 118.8(4)
Mn15 Mn3 Sn2 2_554 6_546 53.1(6)
Sn1 Mn3 Sn2 6_546 6_546 85.4(4)
Sn4 Mn3 Sn2 5_566 6_546 71.7(6)
Mn11 Mn3 Sn2 2 6_546 120.9(6)
Mn3 Mn3 Sn5 7 2_564 118.3(4)
Mn13 Mn3 Sn5 . 2_564 55.1(6)
Mn3 Mn3 Sn5 7_565 2_564 61.7(4)
Mn15 Mn3 Sn5 2_554 2_564 57.0(7)
Sn1 Mn3 Sn5 6_546 2_564 164.3(9)
Sn4 Mn3 Sn5 5_566 2_564 88.1(8)
Mn11 Mn3 Sn5 2 2_564 135.9(5)
Sn2 Mn3 Sn5 6_546 2_564 81.0(9)
Mn3 Mn3 Mn11 7 6_556 118.2(4)
Mn13 Mn3 Mn11 . 6_556 102.5(7)
Mn3 Mn3 Mn11 7_565 6_556 61.8(4)
Mn15 Mn3 Mn11 2_554 6_556 172.7(9)
Sn1 Mn3 Mn11 6_546 6_556 58.3(6)
Sn4 Mn3 Mn11 5_566 6_556 57.0(5)
Mn11 Mn3 Mn11 2 6_556 81.6(10)
Sn2 Mn3 Mn11 6_546 6_556 119.7(5)
Sn5 Mn3 Mn11 2_564 6_556 122.8(6)
Mn3 Mn3 Sn3 7 1_545 62.6(3)
Mn13 Mn3 Sn3 . 1_545 56.7(3)
Mn3 Mn3 Sn3 7_565 1_545 117.4(3)
Mn15 Mn3 Sn3 2_554 1_545 55.6(6)
Sn1 Mn3 Sn3 6_546 1_545 107.5(8)
Sn4 Mn3 Sn3 5_566 1_545 170.8(14)
Mn11 Mn3 Sn3 2 1_545 55.8(5)
Sn2 Mn3 Sn3 6_546 1_545 103.1(7)
Sn5 Mn3 Sn3 2_564 1_545 83.5(6)
Mn11 Mn3 Sn3 6_556 1_545 131.4(12)
Mn3 Mn3 Sn1 7 2_565 116.0(4)
Mn13 Mn3 Sn1 . 2_565 56.4(6)
Mn3 Mn3 Sn1 7_565 2_565 64.0(4)
Mn15 Mn3 Sn1 2_554 2_565 133.2(6)
Sn1 Mn3 Sn1 6_546 2_565 86.9(10)
Sn4 Mn3 Sn1 5_566 2_565 105.3(7)
Mn11 Mn3 Sn1 2 2_565 55.6(7)
Sn2 Mn3 Sn1 6_546 2_565 172.1(9)
Sn5 Mn3 Sn1 2_564 2_565 106.3(4)
Mn11 Mn3 Sn1 6_556 2_565 54.1(6)
Sn3 Mn3 Sn1 1_545 2_565 80.9(6)
Sn4 Mn11 Sn3 2_564 2_564 122.3(5)
Sn4 Mn11 Sn1 2_564 . 82.2(4)
Sn3 Mn11 Sn1 2_564 . 92.7(4)
Sn4 Mn11 Sn1 2_564 1_545 82.2(4)
Sn3 Mn11 Sn1 2_564 1_545 92.7(4)
Sn1 Mn11 Sn1 . 1_545 164.0(8)
Sn4 Mn11 Sn1 2_564 5_665 119.8(7)
Sn3 Mn11 Sn1 2_564 5_665 117.9(7)
Sn1 Mn11 Sn1 . 5_665 95.4(3)
Sn1 Mn11 Sn1 1_545 5_665 95.4(3)
Sn4 Mn11 Mn1 2_564 3 70.6(4)
Sn3 Mn11 Mn1 2_564 3 59.3(3)
Sn1 Mn11 Mn1 . 3 57.2(2)
Sn1 Mn11 Mn1 1_545 3 113.7(4)
Sn1 Mn11 Mn1 5_665 3 150.6(2)
Sn4 Mn11 Mn1 2_564 . 70.6(4)
Sn3 Mn11 Mn1 2_564 . 59.3(3)
Sn1 Mn11 Mn1 . . 113.7(4)
Sn1 Mn11 Mn1 1_545 . 57.2(2)
Sn1 Mn11 Mn1 5_665 . 150.6(2)
Mn1 Mn11 Mn1 3 . 57.0(2)
Sn4 Mn11 Mn3 2_564 8_665 150.1(5)
Sn3 Mn11 Mn3 2_564 8_665 66.0(6)
Sn1 Mn11 Mn3 . 8_665 68.3(5)
Sn1 Mn11 Mn3 1_545 8_665 127.5(7)
Sn1 Mn11 Mn3 5_665 8_665 60.8(4)
Mn1 Mn11 Mn3 3 8_665 96.1(5)
Mn1 Mn11 Mn3 . 8_665 125.3(8)
Sn4 Mn11 Mn3 2_564 2_554 150.1(5)
Sn3 Mn11 Mn3 2_564 2_554 66.0(6)
Sn1 Mn11 Mn3 . 2_554 127.5(7)
Sn1 Mn11 Mn3 1_545 2_554 68.3(5)
Sn1 Mn11 Mn3 5_665 2_554 60.8(4)
Mn1 Mn11 Mn3 3 2_554 125.3(8)
Mn1 Mn11 Mn3 . 2_554 96.1(5)
Mn3 Mn11 Mn3 8_665 2_554 59.3(9)
Sn4 Mn11 Mn3 2_564 4 60.4(7)
Sn3 Mn11 Mn3 2_564 4 151.7(4)
Sn1 Mn11 Mn3 . 4 59.1(5)
Sn1 Mn11 Mn3 1_545 4 115.1(7)
Sn1 Mn11 Mn3 5_665 4 67.3(5)
Mn1 Mn11 Mn3 3 4 101.7(5)
Mn1 Mn11 Mn3 . 4 130.9(8)
Mn3 Mn11 Mn3 8_665 4 98.4(9)
Mn3 Mn11 Mn3 2_554 4 127.9(7)
Sn4 Mn11 Mn3 2_564 6_656 60.4(7)
Sn3 Mn11 Mn3 2_564 6_656 151.7(4)
Sn1 Mn11 Mn3 . 6_656 115.1(7)
Sn1 Mn11 Mn3 1_545 6_656 59.1(5)
Sn1 Mn11 Mn3 5_665 6_656 67.3(5)
Mn1 Mn11 Mn3 3 6_656 130.9(8)
Mn1 Mn11 Mn3 . 6_656 101.7(5)
Mn3 Mn11 Mn3 8_665 6_656 127.9(7)
Mn3 Mn11 Mn3 2_554 6_656 98.4(9)
Mn3 Mn11 Mn3 4 6_656 56.5(8)
Sn5 Mn13 Sn4 2_564 5_666 116.2(8)
Sn5 Mn13 Mn3 2_564 7_565 64.3(7)
Sn4 Mn13 Mn3 5_666 7_565 150.5(3)
Sn5 Mn13 Mn3 2_564 . 64.3(7)
Sn4 Mn13 Mn3 5_666 . 150.5(3)
Mn3 Mn13 Mn3 7_565 . 58.7(7)
Sn5 Mn13 Sn3 2_564 . 93.4(6)
Sn4 Mn13 Sn3 5_666 . 85.3(3)
Mn3 Mn13 Sn3 7_565 . 65.4(3)
Mn3 Mn13 Sn3 . . 124.1(5)
Sn5 Mn13 Sn3 2_564 1_545 93.4(6)
Sn4 Mn13 Sn3 5_666 1_545 85.3(3)
Mn3 Mn13 Sn3 7_565 1_545 124.1(5)
Mn3 Mn13 Sn3 . 1_545 65.4(3)
Sn3 Mn13 Sn3 . 1_545 170.2(6)
Sn5 Mn13 Sn1 2_564 2_565 124.4(5)
Sn4 Mn13 Sn1 5_666 2_565 119.3(8)
Mn3 Mn13 Sn1 7_565 2_565 67.8(8)
Mn3 Mn13 Sn1 . 2_565 67.8(8)
Sn3 Mn13 Sn1 . 2_565 91.0(6)
Sn3 Mn13 Sn1 1_545 2_565 91.0(6)
Sn5 Mn13 Mn2 2_564 4 63.0(6)
Sn4 Mn13 Mn2 5_666 4 62.4(5)
Mn3 Mn13 Mn2 7_565 4 96.8(8)
Mn3 Mn13 Mn2 . 4 127.3(11)
Sn3 Mn13 Mn2 . 4 59.0(6)
Sn3 Mn13 Mn2 1_545 4 118.5(8)
Sn1 Mn13 Mn2 2_565 4 150.0(5)
Sn5 Mn13 Mn2 2_564 6_656 63.0(6)
Sn4 Mn13 Mn2 5_666 6_656 62.4(5)
Mn3 Mn13 Mn2 7_565 6_656 127.3(11)
Mn3 Mn13 Mn2 . 6_656 96.8(8)
Sn3 Mn13 Mn2 . 6_656 118.5(8)
Sn3 Mn13 Mn2 1_545 6_656 59.0(6)
Sn1 Mn13 Mn2 2_565 6_656 150.0(5)
Mn2 Mn13 Mn2 4 6_656 59.7(10)
Sn5 Mn13 Mn1 2_564 4 151.4(2)
Sn4 Mn13 Mn1 5_666 4 70.8(4)
Mn3 Mn13 Mn1 7_565 4 95.7(7)
Mn3 Mn13 Mn1 . 4 124.3(9)
Sn3 Mn13 Mn1 . 4 58.7(4)
Sn3 Mn13 Mn1 1_545 4 115.1(7)
Sn1 Mn13 Mn1 2_565 4 56.6(5)
Mn2 Mn13 Mn1 4 4 102.2(5)
Mn2 Mn13 Mn1 6_656 4 133.1(5)
Sn5 Mn13 Mn1 2_564 2 151.4(2)
Sn4 Mn13 Mn1 5_666 2 70.8(4)
Mn3 Mn13 Mn1 7_565 2 124.3(9)
Mn3 Mn13 Mn1 . 2 95.7(7)
Sn3 Mn13 Mn1 . 2 115.1(7)
Sn3 Mn13 Mn1 1_545 2 58.7(4)
Sn1 Mn13 Mn1 2_565 2 56.6(5)
Mn2 Mn13 Mn1 4 2 133.1(5)
Mn2 Mn13 Mn1 6_656 2 102.2(5)
Mn1 Mn13 Mn1 4 2 56.6(4)
Sn2 Mn15 Sn2 5_666 2_565 123.8(9)
Sn2 Mn15 Mn2 5_666 8_666 66.2(6)
Sn2 Mn15 Mn2 2_565 8_666 65.2(7)
Sn2 Mn15 Mn2 5_666 2 66.2(6)
Sn2 Mn15 Mn2 2_565 2 65.2(7)
Mn2 Mn15 Mn2 8_666 2 58.1(10)
Sn2 Mn15 Sn5 5_666 . 89.4(5)
Sn2 Mn15 Sn5 2_565 . 89.5(5)
Mn2 Mn15 Sn5 8_666 . 59.8(5)
Mn2 Mn15 Sn5 2 . 117.9(8)
Sn2 Mn15 Sn5 5_666 1_545 89.4(5)
Sn2 Mn15 Sn5 2_565 1_545 89.5(5)
Mn2 Mn15 Sn5 8_666 1_545 117.8(8)
Mn2 Mn15 Sn5 2 1_545 59.8(5)
Sn5 Mn15 Sn5 . 1_545 177.6(9)
Sn2 Mn15 Sn3 5_666 2_565 120.1(8)
Sn2 Mn15 Sn3 2_565 2_565 116.1(8)
Mn2 Mn15 Sn3 8_666 2_565 150.9(5)
Mn2 Mn15 Sn3 2 2_565 150.9(5)
Sn5 Mn15 Sn3 . 2_565 91.2(4)
Sn5 Mn15 Sn3 1_545 2_565 91.2(4)
Sn2 Mn15 Mn3 5_666 8_666 63.4(6)
Sn2 Mn15 Mn3 2_565 8_666 151.1(5)
Mn2 Mn15 Mn3 8_666 8_666 99.8(9)
Mn2 Mn15 Mn3 2 8_666 129.6(9)
Sn5 Mn15 Mn3 . 8_666 61.9(5)
Sn5 Mn15 Mn3 1_545 8_666 119.4(8)
Sn3 Mn15 Mn3 2_565 8_666 64.6(6)
Sn2 Mn15 Mn3 5_666 2 63.4(6)
Sn2 Mn15 Mn3 2_565 2 151.1(5)
Mn2 Mn15 Mn3 8_666 2 129.6(9)
Mn2 Mn15 Mn3 2 2 99.8(9)
Sn5 Mn15 Mn3 . 2 119.4(8)
Sn5 Mn15 Mn3 1_545 2 61.9(5)
Sn3 Mn15 Mn3 2_565 2 64.6(6)
Mn3 Mn15 Mn3 8_666 2 57.5(10)
Sn2 Mn15 Mn2 5_666 3_556 150.6(5)
Sn2 Mn15 Mn2 2_565 3_556 65.4(7)
Mn2 Mn15 Mn2 8_666 3_556 100.5(8)
Mn2 Mn15 Mn2 2 3_556 130.6(9)
Sn5 Mn15 Mn2 . 3_556 61.8(5)
Sn5 Mn15 Mn2 1_545 3_556 119.6(8)
Sn3 Mn15 Mn2 2_565 3_556 59.4(6)
Mn3 Mn15 Mn2 8_666 3_556 95.4(6)
Mn3 Mn15 Mn2 2 3_556 124.0(10)
Sn2 Mn15 Mn2 5_666 5_556 150.6(5)
Sn2 Mn15 Mn2 2_565 5_556 65.4(7)
Mn2 Mn15 Mn2 8_666 5_556 130.6(9)
Mn2 Mn15 Mn2 2 5_556 100.5(8)
Sn5 Mn15 Mn2 . 5_556 119.6(8)
Sn5 Mn15 Mn2 1_545 5_556 61.8(5)
Sn3 Mn15 Mn2 2_565 5_556 59.4(5)
Mn3 Mn15 Mn2 8_666 5_556 124.0(10)
Mn3 Mn15 Mn2 2 5_556 95.4(6)
Mn2 Mn15 Mn2 3_556 5_556 57.8(10)
Mn1 Sn1 Mn1 1_565 3 61.0(2)
Mn1 Sn1 Mn11 1_565 1_565 63.4(3)
Mn1 Sn1 Mn11 3 1_565 123.9(4)
Mn1 Sn1 Mn11 1_565 . 123.9(4)
Mn1 Sn1 Mn11 3 . 63.4(3)
Mn11 Sn1 Mn11 1_565 . 164.0(8)
Mn1 Sn1 Mn11 1_565 5_665 146.2(2)
Mn1 Sn1 Mn11 3 5_665 146.2(2)
Mn11 Sn1 Mn11 1_565 5_665 84.6(3)
Mn11 Sn1 Mn11 . 5_665 84.6(3)
Mn1 Sn1 Mn3 1_565 6_666 108.8(3)
Mn1 Sn1 Mn3 3 6_666 145.4(6)
Mn11 Sn1 Mn3 1_565 6_666 62.5(5)
Mn11 Sn1 Mn3 . 6_666 121.0(5)
Mn11 Sn1 Mn3 5_665 6_666 60.5(6)
Mn1 Sn1 Mn3 1_565 4 145.4(6)
Mn1 Sn1 Mn3 3 4 108.8(3)
Mn11 Sn1 Mn3 1_565 4 121.0(5)
Mn11 Sn1 Mn3 . 4 62.5(5)
Mn11 Sn1 Mn3 5_665 4 60.5(6)
Mn3 Sn1 Mn3 6_666 4 59.1(8)
Mn1 Sn1 Mn13 1_565 2_564 63.3(3)
Mn1 Sn1 Mn13 3 2_564 63.3(3)
Mn11 Sn1 Mn13 1_565 2_564 85.8(4)
Mn11 Sn1 Mn13 . 2_564 85.8(4)
Mn11 Sn1 Mn13 5_665 2_564 106.0(7)
Mn3 Sn1 Mn13 6_666 2_564 145.6(5)
Mn3 Sn1 Mn13 4 2_564 145.6(5)
Mn1 Sn1 Mn3 1_565 2_564 92.4(3)
Mn1 Sn1 Mn3 3 2_564 119.1(5)
Mn11 Sn1 Mn3 1_565 2_564 56.1(5)
Mn11 Sn1 Mn3 . 2_564 108.0(5)
Mn11 Sn1 Mn3 5_665 2_564 58.7(4)
Mn3 Sn1 Mn3 6_666 2_564 93.1(9)
Mn3 Sn1 Mn3 4 2_564 119.0(6)
Mn13 Sn1 Mn3 2_564 2_564 55.8(6)
Mn1 Sn1 Mn3 1_565 8_665 119.1(5)
Mn1 Sn1 Mn3 3 8_665 92.4(3)
Mn11 Sn1 Mn3 1_565 8_665 108.0(5)
Mn11 Sn1 Mn3 . 8_665 56.1(5)
Mn11 Sn1 Mn3 5_665 8_665 58.7(4)
Mn3 Sn1 Mn3 6_666 8_665 119.0(6)
Mn3 Sn1 Mn3 4 8_665 93.1(9)
Mn13 Sn1 Mn3 2_564 8_665 55.8(6)
Mn3 Sn1 Mn3 2_564 8_665 52.0(8)
Mn15 Sn2 Mn15 5_666 2_564 112.4(6)
Mn15 Sn2 Mn3 5_666 6_666 63.4(6)
Mn15 Sn2 Mn3 2_564 6_666 150.2(5)
Mn15 Sn2 Mn3 5_666 4 63.4(6)
Mn15 Sn2 Mn3 2_564 4 150.2(5)
Mn3 Sn2 Mn3 6_666 4 57.5(9)
Mn15 Sn2 Mn2 5_666 1_565 150.2(5)
Mn15 Sn2 Mn2 2_564 1_565 60.2(6)
Mn3 Sn2 Mn2 6_666 1_565 107.5(6)
Mn3 Sn2 Mn2 4 1_565 138.3(9)
Mn15 Sn2 Mn2 5_666 7_565 150.2(5)
Mn15 Sn2 Mn2 2_564 7_565 60.2(6)
Mn3 Sn2 Mn2 6_666 7_565 138.3(9)
Mn3 Sn2 Mn2 4 7_565 107.5(6)
Mn2 Sn2 Mn2 1_565 7_565 55.3(8)
Mn15 Sn2 Mn2 5_666 6_666 60.5(6)
Mn15 Sn2 Mn2 2_564 6_666 60.4(6)
Mn3 Sn2 Mn2 6_666 6_666 96.5(8)
Mn3 Sn2 Mn2 4 6_666 123.9(7)
Mn2 Sn2 Mn2 1_565 6_666 94.6(6)
Mn2 Sn2 Mn2 7_565 6_666 120.6(5)
Mn15 Sn2 Mn2 5_666 4 60.5(6)
Mn15 Sn2 Mn2 2_564 4 60.4(6)
Mn3 Sn2 Mn2 6_666 4 123.9(7)
Mn3 Sn2 Mn2 4 4 96.5(8)
Mn2 Sn2 Mn2 1_565 4 120.6(5)
Mn2 Sn2 Mn2 7_565 4 94.6(6)
Mn2 Sn2 Mn2 6_666 4 55.0(9)
Mn11 Sn3 Mn2 2_565 6_666 147.5(4)
Mn11 Sn3 Mn2 2_565 4 147.5(5)
Mn2 Sn3 Mn2 6_666 4 59.0(9)
Mn11 Sn3 Mn13 2_565 1_565 88.0(5)
Mn2 Sn3 Mn13 6_666 1_565 61.4(6)
Mn2 Sn3 Mn13 4 1_565 120.2(8)
Mn11 Sn3 Mn13 2_565 . 88.0(5)
Mn2 Sn3 Mn13 6_666 . 120.2(8)
Mn2 Sn3 Mn13 4 . 61.4(6)
Mn13 Sn3 Mn13 1_565 . 170.2(6)
Mn11 Sn3 Mn15 2_565 2_564 109.1(4)
Mn2 Sn3 Mn15 6_666 2_564 61.3(5)
Mn2 Sn3 Mn15 4 2_564 61.3(5)
Mn13 Sn3 Mn15 1_565 2_564 86.4(5)
Mn13 Sn3 Mn15 . 2_564 86.4(5)
Mn11 Sn3 Mn1 2_565 2_565 63.3(3)
Mn2 Sn3 Mn1 6_666 2_565 107.2(4)
Mn2 Sn3 Mn1 4 2_565 141.6(4)
Mn13 Sn3 Mn1 1_565 2_565 63.2(5)
Mn13 Sn3 Mn1 . 2_565 122.4(7)
Mn15 Sn3 Mn1 2_564 2_565 148.1(2)
Mn11 Sn3 Mn1 2_565 4 63.3(3)
Mn2 Sn3 Mn1 6_666 4 141.6(4)
Mn2 Sn3 Mn1 4 4 107.2(4)
Mn13 Sn3 Mn1 1_565 4 122.4(7)
Mn13 Sn3 Mn1 . 4 63.2(5)
Mn15 Sn3 Mn1 2_564 4 148.1(2)
Mn1 Sn3 Mn1 2_565 4 59.4(2)
Mn11 Sn3 Mn3 2_565 1_565 58.2(8)
Mn2 Sn3 Mn3 6_666 1_565 93.6(8)
Mn2 Sn3 Mn3 4 1_565 121.0(10)
Mn13 Sn3 Mn3 1_565 1_565 57.8(4)
Mn13 Sn3 Mn3 . 1_565 112.6(4)
Mn15 Sn3 Mn3 2_564 1_565 59.8(8)
Mn1 Sn3 Mn3 2_565 1_565 93.8(6)
Mn1 Sn3 Mn3 4 1_565 121.5(8)
Mn11 Sn3 Mn3 2_565 7_565 58.2(8)
Mn2 Sn3 Mn3 6_666 7_565 121.0(10)
Mn2 Sn3 Mn3 4 7_565 93.6(8)
Mn13 Sn3 Mn3 1_565 7_565 112.6(4)
Mn13 Sn3 Mn3 . 7_565 57.8(4)
Mn15 Sn3 Mn3 2_564 7_565 59.8(8)
Mn1 Sn3 Mn3 2_565 7_565 121.5(8)
Mn1 Sn3 Mn3 4 7_565 93.8(6)
Mn3 Sn3 Mn3 1_565 7_565 54.8(6)
Mn11 Sn4 Mn13 2_565 5_666 106.5(7)
Mn11 Sn4 Mn3 2_565 5_566 62.6(8)
Mn13 Sn4 Mn3 5_666 5_566 147.7(5)
Mn11 Sn4 Mn3 2_565 3_556 62.6(8)
Mn13 Sn4 Mn3 5_666 3_556 147.7(5)
Mn3 Sn4 Mn3 5_566 3_556 57.8(6)
Mn11 Sn4 Mn2 2_565 2_565 146.2(5)
Mn13 Sn4 Mn2 5_666 2_565 60.7(5)
Mn3 Sn4 Mn2 5_566 2_565 110.0(7)
Mn3 Sn4 Mn2 3_556 2_565 144.6(10)
Mn11 Sn4 Mn2 2_565 8_666 146.2(5)
Mn13 Sn4 Mn2 5_666 8_666 60.7(5)
Mn3 Sn4 Mn2 5_566 8_666 144.6(10)
Mn3 Sn4 Mn2 3_556 8_666 110.0(7)
Mn2 Sn4 Mn2 2_565 8_666 58.6(9)
Mn11 Sn4 Mn1 2_565 2_565 56.9(3)
Mn13 Sn4 Mn1 5_666 2_565 57.5(5)
Mn3 Sn4 Mn1 5_566 2_565 94.7(6)
Mn3 Sn4 Mn1 3_556 2_565 119.5(7)
Mn2 Sn4 Mn1 2_565 2_565 93.2(4)
Mn2 Sn4 Mn1 8_666 2_565 118.1(4)
Mn11 Sn4 Mn1 2_565 4 56.9(3)
Mn13 Sn4 Mn1 5_666 4 57.5(5)
Mn3 Sn4 Mn1 5_566 4 119.5(7)
Mn3 Sn4 Mn1 3_556 4 94.7(6)
Mn2 Sn4 Mn1 2_565 4 118.1(4)
Mn2 Sn4 Mn1 8_666 4 93.2(4)
Mn1 Sn4 Mn1 2_565 4 50.12(11)
Mn13 Sn5 Mn15 2_565 1_565 88.8(4)
Mn13 Sn5 Mn15 2_565 . 88.8(4)
Mn15 Sn5 Mn15 1_565 . 177.6(9)
Mn13 Sn5 Mn2 2_565 2_565 149.5(4)
Mn15 Sn5 Mn2 1_565 2_565 60.7(7)
Mn15 Sn5 Mn2 . 2_565 121.7(6)
Mn13 Sn5 Mn2 2_565 8_666 149.5(4)
Mn15 Sn5 Mn2 1_565 8_666 121.7(6)
Mn15 Sn5 Mn2 . 8_666 60.7(7)
Mn2 Sn5 Mn2 2_565 8_666 61.0(9)
Mn13 Sn5 Mn2 2_565 5_566 61.6(5)
Mn15 Sn5 Mn2 1_565 5_566 59.9(6)
Mn15 Sn5 Mn2 . 5_566 118.7(7)
Mn2 Sn5 Mn2 2_565 5_566 99.8(6)
Mn2 Sn5 Mn2 8_666 5_566 132.0(5)
Mn13 Sn5 Mn2 2_565 3_556 61.6(5)
Mn15 Sn5 Mn2 1_565 3_556 118.7(7)
Mn15 Sn5 Mn2 . 3_556 59.9(6)
Mn2 Sn5 Mn2 2_565 3_556 132.0(5)
Mn2 Sn5 Mn2 8_666 3_556 99.8(6)
Mn2 Sn5 Mn2 5_566 3_556 58.8(8)
Mn13 Sn5 Mn3 2_565 2_565 60.6(6)
Mn15 Sn5 Mn3 1_565 2_565 61.1(6)
Mn15 Sn5 Mn3 . 2_565 117.6(6)
Mn2 Sn5 Mn3 2_565 2_565 99.9(8)
Mn2 Sn5 Mn3 8_666 2_565 130.8(7)
Mn2 Sn5 Mn3 5_566 2_565 93.9(6)
Mn2 Sn5 Mn3 3_556 2_565 122.2(8)
Mn13 Sn5 Mn3 2_565 8_666 60.6(6)
Mn15 Sn5 Mn3 1_565 8_666 117.6(6)
Mn15 Sn5 Mn3 . 8_666 61.1(6)
Mn2 Sn5 Mn3 2_565 8_666 130.8(7)
Mn2 Sn5 Mn3 8_666 8_666 99.9(8)
Mn2 Sn5 Mn3 5_566 8_666 122.2(8)
Mn2 Sn5 Mn3 3_556 8_666 93.8(6)
Mn3 Sn5 Mn3 2_565 8_666 56.5(8)

loop_
_geom_bond_atom_site_label_1
_geom_bond_atom_site_label_2
_geom_bond_site_symmetry_2
_geom_bond_distance
Mn1 Sn1 5_565 2.721(8)
Mn1 Sn1 1_545 2.721(8)
Mn1 Mn1 3 2.7623(3)
Mn1 Mn1 3_545 2.7624(3)
Mn1 Sn3 2_564 2.788(10)
Mn1 Sn3 6_546 2.788(10)
Mn1 Mn11 . 2.896(11)
Mn1 Mn11 5 2.896(11)
Mn1 Mn13 6_556 2.91(2)
Mn1 Mn13 2_554 2.91(2)
Mn1 Sn4 2_564 3.261(7)
Mn1 Sn4 6_546 3.261(7)
Mn2 Mn2 7 2.71(4)
Mn2 Mn15 2_554 2.80(3)
Mn2 Sn3 6_546 2.76(2)
Mn2 Sn5 2_564 2.77(2)
Mn2 Sn5 5_566 2.86(2)
Mn2 Mn2 7_565 2.81(4)
Mn2 Mn13 6_556 2.82(2)
Mn2 Mn15 5_556 2.81(2)
Mn2 Sn2 1_545 2.92(2)
Mn2 Sn4 2_564 2.87(2)
Mn2 Sn2 6_546 2.94(2)
Mn3 Mn3 7 2.77(3)
Mn3 Mn13 . 2.81(2)
Mn3 Mn3 7_565 2.75(3)
Mn3 Mn15 2_554 2.88(4)
Mn3 Sn1 6_546 2.81(3)
Mn3 Sn4 5_566 2.85(2)
Mn3 Mn11 2 2.81(4)
Mn3 Sn2 6_546 2.88(3)
Mn3 Sn5 2_564 2.90(3)
Mn3 Mn11 6_556 2.91(3)
Mn3 Sn3 1_545 3.015(13)
Mn3 Sn1 2_565 3.14(3)
Mn11 Sn4 2_564 2.75(2)
Mn11 Sn3 2_564 2.73(2)
Mn11 Sn1 . 2.789(3)
Mn11 Sn1 1_545 2.789(3)
Mn11 Sn1 5_665 2.756(15)
Mn11 Mn1 3 2.896(11)
Mn11 Mn3 8_665 2.81(4)
Mn11 Mn3 2_554 2.81(4)
Mn11 Mn3 4 2.91(3)
Mn11 Mn3 6_656 2.91(3)
Mn13 Sn5 2_564 2.64(2)
Mn13 Sn4 5_666 2.711(15)
Mn13 Mn3 7_565 2.81(2)
Mn13 Sn3 . 2.7724(13)
Mn13 Sn3 1_545 2.7724(12)
Mn13 Sn1 2_565 2.82(2)
Mn13 Mn2 4 2.82(2)
Mn13 Mn2 6_656 2.82(2)
Mn13 Mn1 4 2.91(2)
Mn13 Mn1 2 2.91(2)
Mn15 Sn2 5_666 2.58(2)
Mn15 Sn2 2_565 2.62(3)
Mn15 Mn2 8_666 2.80(3)
Mn15 Mn2 2 2.80(3)
Mn15 Sn5 . 2.7629(5)
Mn15 Sn5 1_545 2.7630(5)
Mn15 Sn3 2_565 2.75(2)
Mn15 Mn3 8_666 2.88(4)
Mn15 Mn3 2 2.88(4)
Mn15 Mn2 3_556 2.81(2)
Mn15 Mn2 5_556 2.81(2)
Sn1 Mn1 1_565 2.721(8)
Sn1 Mn1 3 2.721(8)
Sn1 Mn11 1_565 2.789(3)
Sn1 Mn11 5_665 2.756(15)
Sn1 Mn3 6_666 2.81(3)
Sn1 Mn3 4 2.81(3)
Sn1 Mn13 2_564 2.82(2)
Sn1 Mn3 2_564 3.14(3)
Sn1 Mn3 8_665 3.14(3)
Sn2 Mn15 5_666 2.58(2)
Sn2 Mn15 2_564 2.62(3)
Sn2 Mn3 6_666 2.88(3)
Sn2 Mn3 4 2.88(3)
Sn2 Mn2 1_565 2.92(2)
Sn2 Mn2 7_565 2.92(2)
Sn2 Mn2 6_666 2.94(2)
Sn2 Mn2 4 2.94(2)
Sn3 Mn11 2_565 2.73(2)
Sn3 Mn2 6_666 2.76(2)
Sn3 Mn2 4 2.76(2)
Sn3 Mn13 1_565 2.7724(12)
Sn3 Mn15 2_564 2.75(2)
Sn3 Mn1 2_565 2.788(10)
Sn3 Mn1 4 2.788(10)
Sn3 Mn3 1_565 3.015(13)
Sn3 Mn3 7_565 3.015(13)
Sn4 Mn11 2_565 2.75(2)
Sn4 Mn13 5_666 2.711(15)
Sn4 Mn3 5_566 2.85(2)
Sn4 Mn3 3_556 2.85(2)
Sn4 Mn2 2_565 2.87(2)
Sn4 Mn2 8_666 2.87(2)
Sn4 Mn1 2_565 3.261(7)
Sn4 Mn1 4 3.261(7)
Sn5 Mn13 2_565 2.64(2)
Sn5 Mn15 1_565 2.7629(5)
Sn5 Mn2 2_565 2.77(2)
Sn5 Mn2 8_666 2.77(2)
Sn5 Mn2 5_566 2.86(2)
Sn5 Mn2 3_556 2.86(2)
Sn5 Mn3 2_565 2.90(3)
Sn5 Mn3 8_666 2.90(3)
